data_7158910
loop_
_publ_author_name
'Chaudhari, Moreshwar B.'
'Gupta, Prachi'
'Llanes, Patricia'
'Zhou, Leijie'
'Zanda, Nicola'
'Pericas, Miquel A.'

_publ_section_title
;
 A sustainable, enantio- and diastereoselective approach to
 indoloquinolizidines in continuous flow
;
_journal_name_full 'Organic &amp; Biomolecular Chemistry'
_journal_paper_doi 10.1039/D2OB01462A
_journal_year 2022
_chemical_absolute_configuration ad
_chemical_formula_sum 'C23.5 H21.5 Cl1.5 F N2 O3'
_chemical_formula_weight 452.10
_chemical_name_systematic MBC_240
_space_group_crystal_system orthorhombic
_space_group_IT_number 19
_space_group_name_Hall 'P 2ac 2ab'
_space_group_name_H-M_alt 'P 21 21 21'
_atom_sites_solution_hydrogens geom
_audit_creation_method SHELXL-2018/3
_audit_update_record
;
2022-03-16 deposited with the CCDC.	2022-09-26 downloaded from the CCDC.
;
_cell_angle_alpha 90
_cell_angle_beta 90
_cell_angle_gamma 90
_cell_formula_units_Z 8
_cell_length_a 10.8581(16)
_cell_length_b 14.632(2)
_cell_length_c 27.589(4)
_cell_measurement_reflns_used 5710
_cell_measurement_temperature 100(2)
_cell_measurement_theta_max 23.0470
_cell_measurement_theta_min 2.7410
_cell_volume 4383.2(11)
_computing_cell_refinement 'CrysAlisPro 1.171.41.117a (Rigaku OD, 2021)'
_computing_data_collection 'CrysAlisPro 1.171.41.117a (Rigaku OD, 2021)'
_computing_data_reduction 'CrysAlisPro 1.171.41.117a (Rigaku OD, 2021)'
_computing_molecular_graphics 'shelXle (H\"ubschle, Sheldrick and Dittirch, 2011)'
_computing_publication_material 'SHELXL-2018/3 (Sheldrick, 2018)'
_computing_structure_refinement 'SHELXL-2018/3 (Sheldrick, 2018)'
_computing_structure_solution Sir2019
_diffrn_ambient_temperature 100(2)
_diffrn_detector_area_resol_mean 5.8140
_diffrn_detector_type 'PILATUS 200K'
_diffrn_measured_fraction_theta_full 0.995
_diffrn_measured_fraction_theta_max 0.986
_diffrn_measurement_device_type '1/4chi goniometer'
_diffrn_measurement_method
;
 Fullsphere data collection, phi and omega scans
;
_diffrn_radiation_monochromator 'Confocal Max Flux optic'
_diffrn_radiation_type MoK\a
_diffrn_radiation_wavelength 0.71075
_diffrn_reflns_av_R_equivalents 0.1429
_diffrn_reflns_av_unetI/netI 0.2063
_diffrn_reflns_Laue_measured_fraction_full 0.995
_diffrn_reflns_Laue_measured_fraction_max 0.986
_diffrn_reflns_limit_h_max 12
_diffrn_reflns_limit_h_min -13
_diffrn_reflns_limit_k_max 15
_diffrn_reflns_limit_k_min -18
_diffrn_reflns_limit_l_max 34
_diffrn_reflns_limit_l_min -29
_diffrn_reflns_number 35993
_diffrn_reflns_point_group_measured_fraction_full 0.987
_diffrn_reflns_point_group_measured_fraction_max 0.971
_diffrn_reflns_theta_full 25.242
_diffrn_reflns_theta_max 26.236
_diffrn_reflns_theta_min 2.336
_diffrn_source 'Microfocus rotating anode X-ray tube'
_diffrn_source_current 24
_diffrn_source_power 50
_diffrn_source_size '0.2 mm x 0.2 mm fine focus'
_diffrn_source_type 'Rigaku MicroMax-007HF'
_exptl_absorpt_coefficient_mu 0.272
_exptl_absorpt_correction_T_max 1.00000
_exptl_absorpt_correction_T_min 0.52934
_exptl_absorpt_correction_type multi-scan
_exptl_absorpt_process_details
;
 CrysAlisPro 1.171.40.35a (Rigaku Oxford Diffraction, 2018)
 Empirical absorption correction using spherical harmonics,
 implemented in SCALE3 ABSPACK scaling algorithm.
;
_exptl_crystal_colour yellow
_exptl_crystal_density_diffrn 1.370
_exptl_crystal_description block
_exptl_crystal_F_000 1880
_exptl_crystal_recrystallization_method 'Re-crystallisation from solvent: deuterated chloroform'
_exptl_crystal_size_max 0.100
_exptl_crystal_size_mid 0.050
_exptl_crystal_size_min 0.050
_refine_diff_density_max 0.216
_refine_diff_density_min -0.258
_refine_diff_density_rms 0.058
_refine_ls_abs_structure_details
;
 Flack x determined using 1286 quotients [(I+)-(I-)]/[(I+)+(I-)]
 (Parsons, Flack and Wagner, Acta Cryst. B69 (2013) 249-259).
;
_refine_ls_abs_structure_Flack 0.01(7)
_refine_ls_extinction_method none
_refine_ls_goodness_of_fit_ref 1.028
_refine_ls_hydrogen_treatment constr
_refine_ls_matrix_type full
_refine_ls_number_parameters 622
_refine_ls_number_reflns 8576
_refine_ls_number_restraints 120
_refine_ls_restrained_S_all 1.033
_refine_ls_R_factor_all 0.1856
_refine_ls_R_factor_gt 0.0762
_refine_ls_shift/su_max 0.005
_refine_ls_shift/su_mean 0.000
_refine_ls_structure_factor_coef Fsqd
_refine_ls_weighting_details 'w=1/[\s^2^(Fo^2^)+(0.0911P)^2^+0.4998P] where P=(Fo^2^+2Fc^2^)/3'
_refine_ls_weighting_scheme calc
_refine_ls_wR_factor_gt 0.1689
_refine_ls_wR_factor_ref 0.2042
_reflns_Friedel_coverage 0.768
_reflns_Friedel_fraction_full 0.978
_reflns_Friedel_fraction_max 0.953
_reflns_number_gt 4086
_reflns_number_total 8576
_reflns_threshold_expression 'I > 2\s(I)'
_cod_data_source_file d2ob01462a2.cif
_cod_data_source_block MBC-240
_cod_original_cell_volume 4383.3(11)
_cod_original_formula_sum 'C23.50 H21.50 Cl1.50 F N2 O3'
_cod_database_code 7158910
_shelx_shelxl_version_number 2018/3
_shelx_space_group_comment
;
The symmetry employed for this shelxl refinement is uniquely defined
by the following loop, which should always be used as a source of
symmetry information in preference to the above space-group names.
They are only intended as comments.
;
_shelx_estimated_absorpt_t_min 0.973
_shelx_estimated_absorpt_t_max 0.987

loop_
_space_group_symop_operation_xyz
'x, y, z'
'-x+1/2, -y, z+1/2'
'-x, y+1/2, -z+1/2'
'x+1/2, -y+1/2, -z'

loop_
_atom_site_label
_atom_site_type_symbol
_atom_site_fract_x
_atom_site_fract_y
_atom_site_fract_z
_atom_site_U_iso_or_equiv
_atom_site_adp_type
_atom_site_occupancy
_atom_site_site_symmetry_order
_atom_site_calc_flag
_atom_site_refinement_flags_posn
_atom_site_refinement_flags_adp
_atom_site_refinement_flags_occupancy
_atom_site_disorder_assembly
_atom_site_disorder_group
F1A F 0.9040(5) 0.4887(4) 0.7593(2) 0.0944(18) Uani 1 1 d . . . . .
O1A O 0.5248(5) 0.9785(4) 0.66482(18) 0.0673(15) Uani 1 1 d . . . . .
N1A N 0.2495(6) 0.6755(4) 0.5743(2) 0.0519(16) Uani 1 1 d . . . . .
H1A H 0.287364 0.622291 0.574905 0.062 Uiso 1 1 calc R U . . .
N2A N 0.4534(6) 0.8706(4) 0.6127(2) 0.0528(16) Uani 1 1 d . . . . .
C1A C 0.8346(7) 0.5487(6) 0.7321(3) 0.072(3) Uani 1 1 d D . . . .
C2A C 0.8782(7) 0.5764(6) 0.6870(3) 0.085(3) Uani 1 1 d D . . . .
H2A H 0.954456 0.554358 0.674837 0.102 Uiso 1 1 calc R U . . .
C3A C 0.8069(7) 0.6372(6) 0.6602(3) 0.073(3) Uani 1 1 d D . . . .
H3A H 0.835915 0.658034 0.629653 0.087 Uiso 1 1 calc R U . . .
C4A C 0.6936(7) 0.6679(5) 0.6775(2) 0.061(2) Uani 1 1 d D . . . .
C5A C 0.6515(7) 0.6385(5) 0.7226(2) 0.061(2) Uani 1 1 d D . . . .
H5A H 0.574340 0.659364 0.734591 0.073 Uiso 1 1 calc R U . . .
C6A C 0.7223(7) 0.5787(6) 0.7502(3) 0.070(2) Uani 1 1 d D . . . .
H6A H 0.694208 0.558591 0.780998 0.084 Uiso 1 1 calc R U . . .
C7A C 0.6187(7) 0.7351(5) 0.6480(2) 0.053(2) Uani 1 1 d . . . . .
H7A H 0.667393 0.750606 0.618401 0.064 Uiso 1 1 calc R U . . .
C8A C 0.4916(7) 0.7052(6) 0.6317(3) 0.056(2) Uani 1 1 d . . . . .
H8AA H 0.497074 0.644201 0.616318 0.067 Uiso 1 1 calc R U . . .
H8AB H 0.436656 0.700204 0.660192 0.067 Uiso 1 1 calc R U . . .
C9A C 0.4375(7) 0.7728(5) 0.5959(3) 0.055(2) Uani 1 1 d . . . . .
H9A H 0.483222 0.765919 0.564622 0.066 Uiso 1 1 calc R U . . .
C10A C 0.3041(7) 0.7609(6) 0.5853(2) 0.053(2) Uani 1 1 d . . . . .
C11A C 0.1277(7) 0.6891(6) 0.5626(3) 0.051(2) Uani 1 1 d . . . . .
C12A C 0.0353(7) 0.6269(6) 0.5487(3) 0.057(2) Uani 1 1 d . . . . .
H12A H 0.052345 0.563290 0.547152 0.068 Uiso 1 1 calc R U . . .
C13A C -0.0798(8) 0.6594(6) 0.5373(3) 0.059(2) Uani 1 1 d . . . . .
H13A H -0.142646 0.617579 0.528172 0.071 Uiso 1 1 calc R U . . .
C14A C -0.1069(7) 0.7549(6) 0.5388(3) 0.060(2) Uani 1 1 d . . . . .
H14A H -0.186871 0.776274 0.530707 0.071 Uiso 1 1 calc R U . . .
C15A C -0.0165(8) 0.8158(6) 0.5522(3) 0.063(2) Uani 1 1 d . . . . .
H15A H -0.033986 0.879410 0.552533 0.076 Uiso 1 1 calc R U . . .
C16A C 0.1013(8) 0.7848(6) 0.5653(3) 0.057(2) Uani 1 1 d . . . . .
C17A C 0.2162(7) 0.8278(6) 0.5803(3) 0.056(2) Uani 1 1 d . . . . .
C18A C 0.2481(8) 0.9276(6) 0.5886(3) 0.062(2) Uani 1 1 d . . . . .
H18A H 0.205909 0.966452 0.564408 0.074 Uiso 1 1 calc R U . . .
H18B H 0.221439 0.946836 0.621375 0.074 Uiso 1 1 calc R U . . .
C19A C 0.3855(8) 0.9373(6) 0.5838(3) 0.067(2) Uani 1 1 d . . . . .
H19A H 0.408586 0.930027 0.549266 0.080 Uiso 1 1 calc R U . . .
H19B H 0.409793 0.999669 0.593966 0.080 Uiso 1 1 calc R U . . .
C20A C 0.5228(7) 0.8972(7) 0.6505(3) 0.060(2) Uani 1 1 d . . . . .
C21A C 0.5975(6) 0.8265(5) 0.6772(3) 0.058(2) Uani 1 1 d D . . . .
H21A H 0.548558 0.809503 0.706600 0.069 Uiso 1 1 calc R U . A 1
C22A C 0.7198(8) 0.8596(4) 0.6953(6) 0.065(3) Uani 0.5 1 d D U P B 1
O2A O 0.749(2) 0.8711(9) 0.7403(6) 0.067(4) Uani 0.5 1 d D U P B 1
O3A O 0.8024(14) 0.8777(8) 0.6573(6) 0.051(4) Uani 0.5 1 d D U P B 1
C23A C 0.9185(17) 0.9092(10) 0.6754(9) 0.075(7) Uani 0.5 1 d D U P B 1
H23A H 0.977541 0.913336 0.648639 0.113 Uiso 0.5 1 calc R U P B 1
H23B H 0.949357 0.866281 0.699813 0.113 Uiso 0.5 1 calc R U P B 1
H23C H 0.908023 0.969672 0.690153 0.113 Uiso 0.5 1 calc R U P B 1
C22' C 0.7175(11) 0.8751(12) 0.6861(7) 0.065(3) Uani 0.5 1 d D U P B 2
O2A' O 0.766(2) 0.8944(12) 0.7280(6) 0.067(4) Uani 0.5 1 d D U P B 2
O3A' O 0.7859(15) 0.9112(12) 0.6470(7) 0.065(4) Uani 0.5 1 d D U P B 2
C23' C 0.9072(17) 0.9458(17) 0.6565(8) 0.073(6) Uani 0.5 1 d D U P B 2
H23D H 0.952907 0.950648 0.626020 0.110 Uiso 0.5 1 calc R U P B 2
H23E H 0.950456 0.904201 0.678526 0.110 Uiso 0.5 1 calc R U P B 2
H23F H 0.900927 1.006369 0.671548 0.110 Uiso 0.5 1 calc R U P B 2
F1B F 0.1431(4) -0.0338(3) 0.42580(17) 0.0787(14) Uani 1 1 d . . . . .
O1B O 0.3217(5) 0.4849(4) 0.57368(17) 0.0602(14) Uani 1 1 d . . . . .
O2B O 0.1076(5) 0.3815(4) 0.5127(2) 0.0801(18) Uani 1 1 d . . . . .
O3B O 0.2777(5) 0.4037(4) 0.46787(19) 0.0666(15) Uani 1 1 d . . . . .
N1B N 0.5351(6) 0.1708(5) 0.6821(2) 0.0560(17) Uani 1 1 d . . . . .
H1B H 0.511180 0.118413 0.669562 0.067 Uiso 1 1 calc R U . . .
N2B N 0.3742(6) 0.3702(4) 0.6260(2) 0.0578(17) Uani 1 1 d . . . . .
C1B C 0.1692(8) 0.0337(6) 0.4589(3) 0.059(2) Uani 1 1 d . . . . .
C2B C 0.2858(8) 0.0720(6) 0.4575(3) 0.064(2) Uani 1 1 d . . . . .
H2B H 0.344704 0.053137 0.434147 0.076 Uiso 1 1 calc R U . . .
C3B C 0.3142(7) 0.1404(5) 0.4923(3) 0.056(2) Uani 1 1 d . . . . .
H3B H 0.393623 0.167692 0.492802 0.067 Uiso 1 1 calc R U . . .
C4B C 0.2254(7) 0.1673(5) 0.5255(3) 0.0502(19) Uani 1 1 d . . . . .
C5B C 0.1088(7) 0.1287(5) 0.5243(3) 0.0496(19) Uani 1 1 d . . . . .
H5B H 0.047725 0.149169 0.546411 0.060 Uiso 1 1 calc R U . . .
C6B C 0.0795(7) 0.0590(5) 0.4903(3) 0.054(2) Uani 1 1 d . . . . .
H6B H 0.000338 0.031368 0.489663 0.065 Uiso 1 1 calc R U . . .
C7B C 0.2547(7) 0.2407(5) 0.5644(2) 0.0482(18) Uani 1 1 d . . . . .
H7B H 0.177944 0.254622 0.582972 0.058 Uiso 1 1 calc R U . . .
C8B C 0.3545(8) 0.2067(6) 0.5999(3) 0.059(2) Uani 1 1 d . . . . .
H8BA H 0.329227 0.146788 0.613322 0.071 Uiso 1 1 calc R U . . .
H8BB H 0.432717 0.197889 0.582129 0.071 Uiso 1 1 calc R U . . .
C9B C 0.3748(8) 0.2715(6) 0.6403(3) 0.066(2) Uani 1 1 d . . . . .
H9B H 0.302634 0.263633 0.662377 0.079 Uiso 1 1 calc R U . . .
C10B C 0.4850(7) 0.2572(7) 0.6709(3) 0.063(2) Uani 1 1 d . . . . .
C11B C 0.6279(7) 0.1815(7) 0.7159(3) 0.059(2) Uani 1 1 d . . . . .
C12B C 0.6998(7) 0.1168(7) 0.7399(3) 0.066(2) Uani 1 1 d D . . . .
H12B H 0.693091 0.053538 0.732511 0.079 Uiso 1 1 calc R U . . .
C13B C 0.7821(7) 0.1479(7) 0.7751(3) 0.069(3) Uani 1 1 d D . . . .
H13B H 0.832092 0.104840 0.791806 0.083 Uiso 1 1 calc R U . . .
C14B C 0.7930(8) 0.2415(7) 0.7867(3) 0.079(3) Uani 1 1 d D . . . .
H14B H 0.849681 0.260425 0.810968 0.095 Uiso 1 1 calc R U . . .
C15B C 0.7214(7) 0.3063(6) 0.7628(3) 0.069(2) Uani 1 1 d D . . . .
H15B H 0.728677 0.369210 0.770837 0.083 Uiso 1 1 calc R U . . .
C16B C 0.6385(7) 0.2782(7) 0.7269(3) 0.062(2) Uani 1 1 d D . . . .
C17B C 0.5475(8) 0.3232(6) 0.6976(3) 0.062(2) Uani 1 1 d . . . . .
C18B C 0.5181(9) 0.4253(6) 0.6913(3) 0.072(3) Uani 1 1 d . . . . .
H18C H 0.582144 0.454812 0.671142 0.086 Uiso 1 1 calc R U . . .
H18D H 0.516885 0.455795 0.723342 0.086 Uiso 1 1 calc R U . . .
C19B C 0.3912(8) 0.4348(6) 0.6667(3) 0.067(2) Uani 1 1 d . . . . .
H19C H 0.325870 0.424169 0.691086 0.081 Uiso 1 1 calc R U . . .
H19D H 0.381831 0.498048 0.654449 0.081 Uiso 1 1 calc R U . . .
C20B C 0.3342(7) 0.4018(6) 0.5827(3) 0.056(2) Uani 1 1 d . . . . .
C21B C 0.3054(7) 0.3296(5) 0.5431(3) 0.0511(19) Uani 1 1 d . . . . .
H21B H 0.383780 0.315126 0.525701 0.061 Uiso 1 1 calc R U . . .
C22B C 0.2174(7) 0.3743(5) 0.5072(3) 0.055(2) Uani 1 1 d . . . . .
C23B C 0.2027(10) 0.4485(7) 0.4317(3) 0.100(3) Uani 1 1 d . . . . .
H23G H 0.251359 0.457770 0.402171 0.150 Uiso 1 1 calc R U . . .
H23H H 0.174913 0.507720 0.444096 0.150 Uiso 1 1 calc R U . . .
H23I H 0.131052 0.410240 0.424248 0.150 Uiso 1 1 calc R U . . .
Cl1S Cl 1.1244(7) 0.7863(6) 0.8736(2) 0.093(2) Uani 0.5 1 d D U P C 1
Cl2S Cl 0.9701(5) 0.6338(3) 0.84648(17) 0.0837(14) Uani 0.5 1 d D U P C 1
Cl3S Cl 0.9483(5) 0.8040(4) 0.79363(18) 0.0860(14) Uani 0.5 1 d D U P C 1
C1S C 1.0514(13) 0.7305(8) 0.8246(5) 0.065(4) Uani 0.5 1 d D U P C 1
H1S H 1.115902 0.709304 0.801263 0.079 Uiso 0.5 1 calc R U P C 1
C1S' C 1.0461(12) 0.7782(8) 0.8309(5) 0.072(4) Uani 0.5 1 d D U P D 2
H1S' H 1.104130 0.798975 0.804956 0.086 Uiso 0.5 1 calc R U P D 2
Cl6S Cl 1.1333(6) 0.7244(5) 0.8778(2) 0.0864(19) Uani 0.5 1 d D U P D 2
Cl4S Cl 0.9427(5) 0.6987(4) 0.80545(19) 0.0832(15) Uani 0.5 1 d D U P D 2
Cl5S Cl 0.9620(5) 0.8751(3) 0.85227(17) 0.0834(14) Uani 0.5 1 d D U P D 2

loop_
_atom_site_aniso_label
_atom_site_aniso_U_11
_atom_site_aniso_U_22
_atom_site_aniso_U_33
_atom_site_aniso_U_23
_atom_site_aniso_U_13
_atom_site_aniso_U_12
F1A 0.086(4) 0.075(4) 0.122(4) -0.012(3) -0.051(3) 0.012(3)
O1A 0.075(4) 0.068(4) 0.059(3) -0.003(3) -0.012(3) -0.007(3)
N1A 0.056(4) 0.049(4) 0.051(4) -0.002(3) -0.008(3) 0.000(3)
N2A 0.059(4) 0.054(4) 0.045(4) 0.001(3) -0.007(3) -0.009(4)
C1A 0.056(6) 0.089(7) 0.072(6) -0.021(5) -0.028(5) 0.020(5)
C2A 0.044(5) 0.112(8) 0.099(8) -0.044(7) -0.016(6) 0.011(6)
C3A 0.051(5) 0.104(7) 0.062(5) -0.014(5) -0.003(5) 0.021(5)
C4A 0.057(5) 0.078(6) 0.049(5) -0.010(4) 0.000(4) 0.009(5)
C5A 0.057(5) 0.074(6) 0.053(5) -0.008(4) -0.014(4) 0.016(5)
C6A 0.078(7) 0.080(6) 0.053(5) -0.012(5) -0.015(5) 0.000(5)
C7A 0.048(4) 0.070(6) 0.042(4) -0.003(4) 0.006(4) 0.005(4)
C8A 0.054(5) 0.068(5) 0.046(4) -0.008(4) 0.002(4) 0.004(4)
C9A 0.056(5) 0.065(6) 0.043(4) -0.002(4) -0.002(4) 0.005(4)
C10A 0.058(5) 0.060(5) 0.042(4) 0.004(4) -0.009(4) 0.003(5)
C11A 0.039(5) 0.068(6) 0.047(4) 0.002(4) -0.002(4) -0.004(4)
C12A 0.052(5) 0.067(6) 0.052(5) 0.009(4) 0.006(4) -0.010(5)
C13A 0.056(5) 0.070(6) 0.052(5) 0.010(4) 0.000(4) -0.013(4)
C14A 0.051(5) 0.080(7) 0.048(5) 0.012(4) -0.006(4) -0.005(5)
C15A 0.069(6) 0.068(6) 0.053(5) 0.012(4) -0.008(4) -0.005(5)
C16A 0.063(6) 0.064(6) 0.045(5) -0.004(4) -0.006(4) -0.002(4)
C17A 0.056(5) 0.066(6) 0.046(4) 0.004(4) -0.005(4) 0.007(5)
C18A 0.077(6) 0.056(6) 0.053(5) 0.005(4) -0.018(4) -0.004(5)
C19A 0.086(7) 0.064(6) 0.051(5) 0.007(4) -0.014(5) -0.013(5)
C20A 0.056(5) 0.070(7) 0.055(5) 0.001(5) -0.001(4) -0.009(5)
C21A 0.055(5) 0.078(6) 0.039(4) -0.005(4) -0.001(4) -0.001(5)
C22A 0.066(5) 0.073(6) 0.056(8) -0.007(6) -0.005(4) 0.011(5)
O2A 0.075(6) 0.095(8) 0.032(7) 0.005(6) 0.001(6) 0.003(6)
O3A 0.049(7) 0.059(9) 0.044(8) -0.002(7) -0.008(5) -0.008(7)
C23A 0.058(9) 0.104(17) 0.064(14) 0.001(11) -0.032(9) -0.003(11)
C22' 0.066(5) 0.073(6) 0.056(8) -0.007(6) -0.005(4) 0.011(5)
O2A' 0.075(6) 0.095(8) 0.032(7) 0.005(6) 0.001(6) 0.003(6)
O3A' 0.049(7) 0.081(10) 0.063(9) -0.007(8) -0.006(6) 0.016(7)
C23' 0.057(9) 0.099(15) 0.063(14) -0.019(12) -0.014(9) 0.001(10)
F1B 0.081(3) 0.069(3) 0.087(3) -0.031(3) -0.003(3) 0.013(3)
O1B 0.068(4) 0.050(4) 0.062(3) -0.002(3) -0.006(3) 0.002(3)
O2B 0.044(4) 0.093(5) 0.103(5) 0.024(4) -0.010(3) 0.001(3)
O3B 0.077(4) 0.070(4) 0.053(3) 0.009(3) 0.000(3) 0.007(3)
N1B 0.060(4) 0.067(5) 0.041(4) 0.001(3) -0.006(3) -0.008(4)
N2B 0.072(4) 0.056(4) 0.046(4) 0.005(3) -0.009(3) -0.009(4)
C1B 0.062(6) 0.057(5) 0.057(5) -0.012(4) -0.011(4) 0.014(5)
C2B 0.058(6) 0.069(6) 0.064(5) -0.012(4) 0.008(4) 0.020(5)
C3B 0.048(5) 0.060(5) 0.060(5) -0.005(4) 0.001(4) 0.005(4)
C4B 0.044(5) 0.055(5) 0.051(5) 0.007(4) -0.001(4) 0.006(4)
C5B 0.044(5) 0.060(5) 0.045(5) 0.008(4) -0.003(3) 0.011(4)
C6B 0.058(5) 0.050(5) 0.055(5) 0.001(4) -0.014(4) 0.004(4)
C7B 0.046(4) 0.058(5) 0.040(4) -0.002(4) -0.004(3) -0.008(4)
C8B 0.060(5) 0.065(5) 0.052(5) 0.004(4) -0.010(4) -0.014(4)
C9B 0.078(6) 0.066(6) 0.052(5) 0.002(4) -0.008(5) -0.002(5)
C10B 0.065(5) 0.081(7) 0.042(5) 0.009(4) -0.009(4) -0.020(5)
C11B 0.041(4) 0.097(7) 0.039(4) 0.004(5) 0.003(4) -0.002(5)
C12B 0.050(5) 0.092(7) 0.057(5) -0.006(5) -0.005(4) -0.001(5)
C13B 0.047(5) 0.115(9) 0.044(5) -0.006(5) -0.004(4) 0.005(5)
C14B 0.054(5) 0.137(10) 0.048(5) -0.010(6) -0.005(4) -0.004(7)
C15B 0.052(5) 0.096(7) 0.059(5) -0.012(5) 0.009(5) -0.015(5)
C16B 0.049(5) 0.092(7) 0.045(5) -0.005(4) 0.001(4) -0.006(5)
C17B 0.056(5) 0.091(7) 0.038(4) 0.002(4) 0.002(4) -0.013(5)
C18B 0.097(7) 0.061(6) 0.058(5) -0.005(4) -0.012(5) -0.021(5)
C19B 0.085(6) 0.068(6) 0.050(5) -0.009(4) -0.018(4) -0.010(5)
C20B 0.049(5) 0.072(6) 0.047(5) -0.002(4) -0.001(4) -0.013(5)
C21B 0.044(4) 0.061(5) 0.048(4) -0.002(4) 0.002(4) -0.001(4)
C22B 0.040(5) 0.056(5) 0.068(6) -0.006(4) -0.010(4) 0.003(4)
C23B 0.107(8) 0.103(8) 0.091(7) 0.033(6) -0.033(6) 0.010(7)
Cl1S 0.090(4) 0.113(5) 0.076(4) -0.018(4) -0.006(3) -0.016(5)
Cl2S 0.113(4) 0.073(3) 0.066(3) -0.004(2) 0.001(3) 0.003(3)
Cl3S 0.082(3) 0.086(4) 0.090(3) 0.019(3) 0.005(3) 0.014(3)
C1S 0.083(10) 0.062(9) 0.052(9) -0.003(7) 0.001(8) 0.018(8)
C1S' 0.052(9) 0.104(11) 0.059(9) -0.034(8) 0.013(7) -0.023(7)
Cl6S 0.079(4) 0.108(5) 0.073(4) -0.025(4) 0.011(3) -0.005(4)
Cl4S 0.073(3) 0.084(4) 0.092(3) -0.028(3) 0.000(3) -0.013(3)
Cl5S 0.115(4) 0.060(3) 0.075(3) 0.007(2) 0.006(3) -0.016(3)

loop_
_atom_type_symbol
_atom_type_description
_atom_type_scat_dispersion_real
_atom_type_scat_dispersion_imag
_atom_type_scat_source
C C 0.0033 0.0016 'International Tables Vol C Tables 4.2.6.8 and 6.1.1.4'
H H 0.0000 0.0000 'International Tables Vol C Tables 4.2.6.8 and 6.1.1.4'
N N 0.0061 0.0033 'International Tables Vol C Tables 4.2.6.8 and 6.1.1.4'
O O 0.0106 0.0060 'International Tables Vol C Tables 4.2.6.8 and 6.1.1.4'
F F 0.0171 0.0103 'International Tables Vol C Tables 4.2.6.8 and 6.1.1.4'
Cl Cl 0.1484 0.1585 'International Tables Vol C Tables 4.2.6.8 and 6.1.1.4'

loop_
_geom_angle_atom_site_label_1
_geom_angle_atom_site_label_2
_geom_angle_atom_site_label_3
_geom_angle
_geom_angle_site_symmetry_1
_geom_angle_site_symmetry_3
_geom_angle_publ_flag
C11A N1A C10A 109.0(6) . . ?
C11A N1A H1A 125.5 . . ?
C10A N1A H1A 125.5 . . ?
C20A N2A C19A 120.9(7) . . ?
C20A N2A C9A 125.2(7) . . ?
C19A N2A C9A 113.9(6) . . ?
F1A C1A C6A 119.0(7) . . ?
F1A C1A C2A 119.1(7) . . ?
C6A C1A C2A 121.8(8) . . ?
C1A C2A C3A 118.2(8) . . ?
C1A C2A H2A 120.9 . . ?
C3A C2A H2A 120.9 . . ?
C2A C3A C4A 121.0(8) . . ?
C2A C3A H3A 119.5 . . ?
C4A C3A H3A 119.5 . . ?
C5A C4A C3A 119.7(7) . . ?
C5A C4A C7A 120.3(6) . . ?
C3A C4A C7A 120.0(6) . . ?
C6A C5A C4A 120.0(7) . . ?
C6A C5A H5A 120.0 . . ?
C4A C5A H5A 120.0 . . ?
C1A C6A C5A 119.2(8) . . ?
C1A C6A H6A 120.4 . . ?
C5A C6A H6A 120.4 . . ?
C4A C7A C8A 117.5(7) . . ?
C4A C7A C21A 110.8(6) . . ?
C8A C7A C21A 105.3(6) . . ?
C4A C7A H7A 107.6 . . ?
C8A C7A H7A 107.6 . . ?
C21A C7A H7A 107.6 . . ?
C9A C8A C7A 111.0(7) . . ?
C9A C8A H8AA 109.4 . . ?
C7A C8A H8AA 109.4 . . ?
C9A C8A H8AB 109.4 . . ?
C7A C8A H8AB 109.4 . . ?
H8AA C8A H8AB 108.0 . . ?
C10A C9A N2A 106.4(6) . . ?
C10A C9A C8A 115.4(7) . . ?
N2A C9A C8A 111.8(6) . . ?
C10A C9A H9A 107.7 . . ?
N2A C9A H9A 107.7 . . ?
C8A C9A H9A 107.7 . . ?
C17A C10A N1A 108.4(7) . . ?
C17A C10A C9A 127.8(8) . . ?
N1A C10A C9A 123.5(7) . . ?
N1A C11A C12A 130.9(8) . . ?
N1A C11A C16A 108.8(7) . . ?
C12A C11A C16A 120.3(7) . . ?
C13A C12A C11A 119.1(8) . . ?
C13A C12A H12A 120.4 . . ?
C11A C12A H12A 120.4 . . ?
C12A C13A C14A 121.2(7) . . ?
C12A C13A H13A 119.4 . . ?
C14A C13A H13A 119.4 . . ?
C15A C14A C13A 119.7(8) . . ?
C15A C14A H14A 120.2 . . ?
C13A C14A H14A 120.2 . . ?
C14A C15A C16A 120.6(8) . . ?
C14A C15A H15A 119.7 . . ?
C16A C15A H15A 119.7 . . ?
C15A C16A C11A 119.0(7) . . ?
C15A C16A C17A 135.5(8) . . ?
C11A C16A C17A 105.4(7) . . ?
C10A C17A C16A 108.4(7) . . ?
C10A C17A C18A 120.7(7) . . ?
C16A C17A C18A 130.8(7) . . ?
C19A C18A C17A 107.7(7) . . ?
C19A C18A H18A 110.2 . . ?
C17A C18A H18A 110.2 . . ?
C19A C18A H18B 110.2 . . ?
C17A C18A H18B 110.2 . . ?
H18A C18A H18B 108.5 . . ?
N2A C19A C18A 112.8(7) . . ?
N2A C19A H19A 109.0 . . ?
C18A C19A H19A 109.0 . . ?
N2A C19A H19B 109.0 . . ?
C18A C19A H19B 109.0 . . ?
H19A C19A H19B 107.8 . . ?
O1A C20A N2A 121.9(8) . . ?
O1A C20A C21A 119.2(7) . . ?
N2A C20A C21A 118.8(8) . . ?
C22A C21A C20A 114.6(6) . . ?
C22' C21A C20A 102.7(9) . . ?
C22A C21A C7A 108.3(6) . . ?
C22' C21A C7A 110.9(9) . . ?
C20A C21A C7A 114.3(6) . . ?
C22A C21A H21A 106.3 . . ?
C20A C21A H21A 106.3 . . ?
C7A C21A H21A 106.3 . . ?
O2A C22A O3A 122.4(13) . . ?
O2A C22A C21A 125.4(17) . . ?
O3A C22A C21A 112.2(12) . . ?
C22A O3A C23A 111.3(14) . . ?
O3A C23A H23A 109.5 . . ?
O3A C23A H23B 109.5 . . ?
H23A C23A H23B 109.5 . . ?
O3A C23A H23C 109.5 . . ?
H23A C23A H23C 109.5 . . ?
H23B C23A H23C 109.5 . . ?
O2A' C22' O3A' 112.7(13) . . ?
O2A' C22' C21A 126.5(18) . . ?
O3A' C22' C21A 120.6(14) . . ?
C22' O3A' C23' 118.4(15) . . ?
O3A' C23' H23D 109.5 . . ?
O3A' C23' H23E 109.5 . . ?
H23D C23' H23E 109.5 . . ?
O3A' C23' H23F 109.5 . . ?
H23D C23' H23F 109.5 . . ?
H23E C23' H23F 109.5 . . ?
C22B O3B C23B 115.4(7) . . ?
C11B N1B C10B 109.1(7) . . ?
C11B N1B H1B 125.4 . . ?
C10B N1B H1B 125.4 . . ?
C20B N2B C19B 119.5(7) . . ?
C20B N2B C9B 124.3(6) . . ?
C19B N2B C9B 114.6(6) . . ?
C6B C1B F1B 118.2(7) . . ?
C6B C1B C2B 124.4(7) . . ?
F1B C1B C2B 117.5(7) . . ?
C1B C2B C3B 117.7(7) . . ?
C1B C2B H2B 121.1 . . ?
C3B C2B H2B 121.1 . . ?
C4B C3B C2B 119.6(7) . . ?
C4B C3B H3B 120.2 . . ?
C2B C3B H3B 120.2 . . ?
C5B C4B C3B 120.2(7) . . ?
C5B C4B C7B 119.2(7) . . ?
C3B C4B C7B 120.6(7) . . ?
C4B C5B C6B 120.9(7) . . ?
C4B C5B H5B 119.6 . . ?
C6B C5B H5B 119.6 . . ?
C1B C6B C5B 117.1(7) . . ?
C1B C6B H6B 121.4 . . ?
C5B C6B H6B 121.4 . . ?
C21B C7B C8B 105.4(6) . . ?
C21B C7B C4B 113.5(6) . . ?
C8B C7B C4B 111.1(6) . . ?
C21B C7B H7B 108.9 . . ?
C8B C7B H7B 108.9 . . ?
C4B C7B H7B 108.9 . . ?
C9B C8B C7B 112.1(7) . . ?
C9B C8B H8BA 109.2 . . ?
C7B C8B H8BA 109.2 . . ?
C9B C8B H8BB 109.2 . . ?
C7B C8B H8BB 109.2 . . ?
H8BA C8B H8BB 107.9 . . ?
C8B C9B C10B 117.4(8) . . ?
C8B C9B N2B 114.8(6) . . ?
C10B C9B N2B 106.9(7) . . ?
C8B C9B H9B 105.5 . . ?
C10B C9B H9B 105.5 . . ?
N2B C9B H9B 105.5 . . ?
C17B C10B N1B 108.6(7) . . ?
C17B C10B C9B 126.7(9) . . ?
N1B C10B C9B 124.3(7) . . ?
N1B C11B C12B 130.7(9) . . ?
N1B C11B C16B 108.1(7) . . ?
C12B C11B C16B 121.2(7) . . ?
C11B C12B C13B 117.9(8) . . ?
C11B C12B H12B 121.1 . . ?
C13B C12B H12B 121.1 . . ?
C12B C13B C14B 121.8(8) . . ?
C12B C13B H13B 119.1 . . ?
C14B C13B H13B 119.1 . . ?
C15B C14B C13B 120.4(8) . . ?
C15B C14B H14B 119.8 . . ?
C13B C14B H14B 119.8 . . ?
C14B C15B C16B 119.6(8) . . ?
C14B C15B H15B 120.2 . . ?
C16B C15B H15B 120.2 . . ?
C15B C16B C17B 135.0(9) . . ?
C15B C16B C11B 119.0(8) . . ?
C17B C16B C11B 105.9(7) . . ?
C10B C17B C16B 108.4(8) . . ?
C10B C17B C18B 121.0(8) . . ?
C16B C17B C18B 130.6(8) . . ?
C17B C18B C19B 108.8(7) . . ?
C17B C18B H18C 109.9 . . ?
C19B C18B H18C 109.9 . . ?
C17B C18B H18D 109.9 . . ?
C19B C18B H18D 109.9 . . ?
H18C C18B H18D 108.3 . . ?
N2B C19B C18B 112.8(7) . . ?
N2B C19B H19C 109.0 . . ?
C18B C19B H19C 109.0 . . ?
N2B C19B H19D 109.0 . . ?
C18B C19B H19D 109.0 . . ?
H19C C19B H19D 107.8 . . ?
O1B C20B N2B 122.9(7) . . ?
O1B C20B C21B 120.2(7) . . ?
N2B C20B C21B 117.0(7) . . ?
C22B C21B C7B 112.9(6) . . ?
C22B C21B C20B 107.0(6) . . ?
C7B C21B C20B 112.5(6) . . ?
C22B C21B H21B 108.1 . . ?
C7B C21B H21B 108.1 . . ?
C20B C21B H21B 108.1 . . ?
O2B C22B O3B 124.0(7) . . ?
O2B C22B C21B 125.0(8) . . ?
O3B C22B C21B 111.0(6) . . ?
O3B C23B H23G 109.5 . . ?
O3B C23B H23H 109.5 . . ?
H23G C23B H23H 109.5 . . ?
O3B C23B H23I 109.5 . . ?
H23G C23B H23I 109.5 . . ?
H23H C23B H23I 109.5 . . ?
Cl1S C1S Cl3S 111.8(8) . . ?
Cl1S C1S Cl2S 109.3(8) . . ?
Cl3S C1S Cl2S 109.5(7) . . ?
Cl1S C1S H1S 108.7 . . ?
Cl3S C1S H1S 108.7 . . ?
Cl2S C1S H1S 108.7 . . ?
Cl4S C1S' Cl6S 109.6(8) . . ?
Cl4S C1S' Cl5S 109.3(7) . . ?
Cl6S C1S' Cl5S 112.4(7) . . ?
Cl4S C1S' H1S' 108.5 . . ?
Cl6S C1S' H1S' 108.5 . . ?
Cl5S C1S' H1S' 108.5 . . ?

loop_
_geom_bond_atom_site_label_1
_geom_bond_atom_site_label_2
_geom_bond_distance
_geom_bond_site_symmetry_2
_geom_bond_publ_flag
F1A C1A 1.379(9) . ?
O1A C20A 1.253(9) . ?
N1A C11A 1.377(9) . ?
N1A C10A 1.417(9) . ?
N1A H1A 0.8800 . ?
N2A C20A 1.344(10) . ?
N2A C19A 1.461(10) . ?
N2A C9A 1.515(10) . ?
C1A C6A 1.389(6) . ?
C1A C2A 1.391(6) . ?
C2A C3A 1.392(6) . ?
C2A H2A 0.9500 . ?
C3A C4A 1.395(6) . ?
C3A H3A 0.9500 . ?
C4A C5A 1.394(6) . ?
C4A C7A 1.513(10) . ?
C5A C6A 1.391(6) . ?
C5A H5A 0.9500 . ?
C6A H6A 0.9500 . ?
C7A C8A 1.517(10) . ?
C7A C21A 1.577(10) . ?
C7A H7A 1.0000 . ?
C8A C9A 1.516(11) . ?
C8A H8AA 0.9900 . ?
C8A H8AB 0.9900 . ?
C9A C10A 1.487(11) . ?
C9A H9A 1.0000 . ?
C10A C17A 1.375(11) . ?
C11A C12A 1.408(10) . ?
C11A C16A 1.431(11) . ?
C12A C13A 1.374(11) . ?
C12A H12A 0.9500 . ?
C13A C14A 1.429(11) . ?
C13A H13A 0.9500 . ?
C14A C15A 1.375(11) . ?
C14A H14A 0.9500 . ?
C15A C16A 1.404(11) . ?
C15A H15A 0.9500 . ?
C16A C17A 1.458(11) . ?
C17A C18A 1.517(11) . ?
C18A C19A 1.505(11) . ?
C18A H18A 0.9900 . ?
C18A H18B 0.9900 . ?
C19A H19A 0.9900 . ?
C19A H19B 0.9900 . ?
C20A C21A 1.507(11) . ?
C21A C22A 1.499(7) . ?
C21A C22' 1.504(7) . ?
C21A H21A 1.0000 . ?
C22A O2A 1.292(7) . ?
C22A O3A 1.404(7) . ?
O3A C23A 1.432(7) . ?
C23A H23A 0.9800 . ?
C23A H23B 0.9800 . ?
C23A H23C 0.9800 . ?
C22' O2A' 1.302(7) . ?
C22' O3A' 1.410(7) . ?
O3A' C23' 1.436(7) . ?
C23' H23D 0.9800 . ?
C23' H23E 0.9800 . ?
C23' H23F 0.9800 . ?
F1B C1B 1.376(8) . ?
O1B C20B 1.249(9) . ?
O2B C22B 1.207(8) . ?
O3B C22B 1.338(9) . ?
O3B C23B 1.445(10) . ?
N1B C11B 1.381(10) . ?
N1B C10B 1.411(10) . ?
N1B H1B 0.8800 . ?
N2B C20B 1.354(9) . ?
N2B C19B 1.480(10) . ?
N2B C9B 1.496(10) . ?
C1B C6B 1.356(11) . ?
C1B C2B 1.384(12) . ?
C2B C3B 1.421(11) . ?
C2B H2B 0.9500 . ?
C3B C4B 1.388(10) . ?
C3B H3B 0.9500 . ?
C4B C5B 1.386(10) . ?
C4B C7B 1.551(10) . ?
C5B C6B 1.421(10) . ?
C5B H5B 0.9500 . ?
C6B H6B 0.9500 . ?
C7B C21B 1.528(10) . ?
C7B C8B 1.544(10) . ?
C7B H7B 1.0000 . ?
C8B C9B 1.478(11) . ?
C8B H8BA 0.9900 . ?
C8B H8BB 0.9900 . ?
C9B C10B 1.480(11) . ?
C9B H9B 1.0000 . ?
C10B C17B 1.390(11) . ?
C11B C12B 1.395(11) . ?
C11B C16B 1.453(12) . ?
C12B C13B 1.397(6) . ?
C12B H12B 0.9500 . ?
C13B C14B 1.411(6) . ?
C13B H13B 0.9500 . ?
C14B C15B 1.393(6) . ?
C14B H14B 0.9500 . ?
C15B C16B 1.400(6) . ?
C15B H15B 0.9500 . ?
C16B C17B 1.437(11) . ?
C17B C18B 1.538(12) . ?
C18B C19B 1.543(12) . ?
C18B H18C 0.9900 . ?
C18B H18D 0.9900 . ?
C19B H19C 0.9900 . ?
C19B H19D 0.9900 . ?
C20B C21B 1.550(11) . ?
C21B C22B 1.525(10) . ?
C21B H21B 1.0000 . ?
C23B H23G 0.9800 . ?
C23B H23H 0.9800 . ?
C23B H23I 0.9800 . ?
Cl1S C1S 1.769(11) . ?
Cl2S C1S 1.774(12) . ?
Cl3S C1S 1.772(11) . ?
C1S H1S 1.0000 . ?
C1S' Cl4S 1.762(11) . ?
C1S' Cl6S 1.787(12) . ?
C1S' Cl5S 1.787(11) . ?
C1S' H1S' 1.0000 . ?

loop_
_geom_torsion_atom_site_label_1
_geom_torsion_atom_site_label_2
_geom_torsion_atom_site_label_3
_geom_torsion_atom_site_label_4
_geom_torsion
_geom_torsion_site_symmetry_1
_geom_torsion_site_symmetry_2
_geom_torsion_site_symmetry_3
_geom_torsion_site_symmetry_4
_geom_torsion_publ_flag
F1A C1A C2A C3A -179.8(7) . . . . ?
C6A C1A C2A C3A 1.2(13) . . . . ?
C1A C2A C3A C4A -1.5(13) . . . . ?
C2A C3A C4A C5A 0.9(13) . . . . ?
C2A C3A C4A C7A 179.1(8) . . . . ?
C3A C4A C5A C6A 0.0(12) . . . . ?
C7A C4A C5A C6A -178.2(7) . . . . ?
F1A C1A C6A C5A -179.4(7) . . . . ?
C2A C1A C6A C5A -0.4(13) . . . . ?
C4A C5A C6A C1A -0.2(12) . . . . ?
C5A C4A C7A C8A -62.4(10) . . . . ?
C3A C4A C7A C8A 119.4(8) . . . . ?
C5A C4A C7A C21A 58.6(9) . . . . ?
C3A C4A C7A C21A -119.6(8) . . . . ?
C4A C7A C8A C9A -170.5(6) . . . . ?
C21A C7A C8A C9A 65.7(7) . . . . ?
C20A N2A C9A C10A 136.5(7) . . . . ?
C19A N2A C9A C10A -43.7(8) . . . . ?
C20A N2A C9A C8A 9.8(10) . . . . ?
C19A N2A C9A C8A -170.5(6) . . . . ?
C7A C8A C9A C10A -167.8(6) . . . . ?
C7A C8A C9A N2A -46.1(8) . . . . ?
C11A N1A C10A C17A -0.1(8) . . . . ?
C11A N1A C10A C9A -175.1(6) . . . . ?
N2A C9A C10A C17A 14.1(10) . . . . ?
C8A C9A C10A C17A 138.7(8) . . . . ?
N2A C9A C10A N1A -171.9(6) . . . . ?
C8A C9A C10A N1A -47.3(10) . . . . ?
C10A N1A C11A C12A 179.3(7) . . . . ?
C10A N1A C11A C16A 0.7(8) . . . . ?
N1A C11A C12A C13A -177.9(7) . . . . ?
C16A C11A C12A C13A 0.6(11) . . . . ?
C11A C12A C13A C14A 0.6(11) . . . . ?
C12A C13A C14A C15A -0.3(11) . . . . ?
C13A C14A C15A C16A -1.4(11) . . . . ?
C14A C15A C16A C11A 2.6(11) . . . . ?
C14A C15A C16A C17A 179.2(8) . . . . ?
N1A C11A C16A C15A 176.6(6) . . . . ?
C12A C11A C16A C15A -2.2(11) . . . . ?
N1A C11A C16A C17A -0.9(8) . . . . ?
C12A C11A C16A C17A -179.7(6) . . . . ?
N1A C10A C17A C16A -0.4(8) . . . . ?
C9A C10A C17A C16A 174.3(7) . . . . ?
N1A C10A C17A C18A -178.6(6) . . . . ?
C9A C10A C17A C18A -3.9(12) . . . . ?
C15A C16A C17A C10A -176.1(8) . . . . ?
C11A C16A C17A C10A 0.8(8) . . . . ?
C15A C16A C17A C18A 1.8(15) . . . . ?
C11A C16A C17A C18A 178.7(7) . . . . ?
C10A C17A C18A C19A 20.3(10) . . . . ?
C16A C17A C18A C19A -157.3(8) . . . . ?
C20A N2A C19A C18A -113.5(8) . . . . ?
C9A N2A C19A C18A 66.7(9) . . . . ?
C17A C18A C19A N2A -50.1(9) . . . . ?
C19A N2A C20A O1A 5.6(11) . . . . ?
C9A N2A C20A O1A -174.6(7) . . . . ?
C19A N2A C20A C21A -176.1(7) . . . . ?
C9A N2A C20A C21A 3.7(11) . . . . ?
O1A C20A C21A C22A -37.3(12) . . . . ?
N2A C20A C21A C22A 144.4(9) . . . . ?
O1A C20A C21A C22' -43.0(12) . . . . ?
N2A C20A C21A C22' 138.7(11) . . . . ?
O1A C20A C21A C7A -163.2(7) . . . . ?
N2A C20A C21A C7A 18.5(10) . . . . ?
C4A C7A C21A C22A 51.2(10) . . . . ?
C8A C7A C21A C22A 179.2(8) . . . . ?
C4A C7A C21A C22' 64.8(11) . . . . ?
C8A C7A C21A C22' -167.2(10) . . . . ?
C4A C7A C21A C20A -179.7(6) . . . . ?
C8A C7A C21A C20A -51.7(8) . . . . ?
C20A C21A C22A O2A 111.5(8) . . . . ?
C7A C21A C22A O2A -119.6(8) . . . . ?
C20A C21A C22A O3A -68.5(8) . . . . ?
C7A C21A C22A O3A 60.4(8) . . . . ?
O2A C22A O3A C23A 0.00(9) . . . . ?
C21A C22A O3A C23A 180.00(5) . . . . ?
C20A C21A C22' O2A' 118.2(18) . . . . ?
C7A C21A C22' O2A' -119.3(18) . . . . ?
C20A C21A C22' O3A' -56.8(16) . . . . ?
C7A C21A C22' O3A' 65.7(17) . . . . ?
O2A' C22' O3A' C23' 13(2) . . . . ?
C21A C22' O3A' C23' -171.7(17) . . . . ?
C6B C1B C2B C3B 2.0(12) . . . . ?
F1B C1B C2B C3B -178.7(6) . . . . ?
C1B C2B C3B C4B -0.9(11) . . . . ?
C2B C3B C4B C5B -1.1(11) . . . . ?
C2B C3B C4B C7B 179.0(7) . . . . ?
C3B C4B C5B C6B 2.3(10) . . . . ?
C7B C4B C5B C6B -177.9(6) . . . . ?
F1B C1B C6B C5B 179.8(6) . . . . ?
C2B C1B C6B C5B -0.9(12) . . . . ?
C4B C5B C6B C1B -1.3(10) . . . . ?
C5B C4B C7B C21B -126.0(7) . . . . ?
C3B C4B C7B C21B 53.8(9) . . . . ?
C5B C4B C7B C8B 115.4(7) . . . . ?
C3B C4B C7B C8B -64.7(9) . . . . ?
C21B C7B C8B C9B 62.6(8) . . . . ?
C4B C7B C8B C9B -174.1(6) . . . . ?
C7B C8B C9B C10B -167.4(7) . . . . ?
C7B C8B C9B N2B -40.5(9) . . . . ?
C20B N2B C9B C8B 13.1(11) . . . . ?
C19B N2B C9B C8B 178.4(7) . . . . ?
C20B N2B C9B C10B 145.2(7) . . . . ?
C19B N2B C9B C10B -49.5(9) . . . . ?
C11B N1B C10B C17B 0.6(8) . . . . ?
C11B N1B C10B C9B -173.0(7) . . . . ?
C8B C9B C10B C17B 154.2(8) . . . . ?
N2B C9B C10B C17B 23.5(10) . . . . ?
C8B C9B C10B N1B -33.4(11) . . . . ?
N2B C9B C10B N1B -164.1(7) . . . . ?
C10B N1B C11B C12B 176.2(8) . . . . ?
C10B N1B C11B C16B -0.2(8) . . . . ?
N1B C11B C12B C13B -175.6(7) . . . . ?
C16B C11B C12B C13B 0.3(11) . . . . ?
C11B C12B C13B C14B 0.2(11) . . . . ?
C12B C13B C14B C15B -0.2(12) . . . . ?
C13B C14B C15B C16B -0.4(12) . . . . ?
C14B C15B C16B C17B 175.7(8) . . . . ?
C14B C15B C16B C11B 0.9(11) . . . . ?
N1B C11B C16B C15B 175.8(6) . . . . ?
C12B C11B C16B C15B -0.9(11) . . . . ?
N1B C11B C16B C17B -0.3(8) . . . . ?
C12B C11B C16B C17B -177.1(7) . . . . ?
N1B C10B C17B C16B -0.8(8) . . . . ?
C9B C10B C17B C16B 172.6(7) . . . . ?
N1B C10B C17B C18B 176.9(7) . . . . ?
C9B C10B C17B C18B -9.7(12) . . . . ?
C15B C16B C17B C10B -174.6(8) . . . . ?
C11B C16B C17B C10B 0.7(8) . . . . ?
C15B C16B C17B C18B 8.0(15) . . . . ?
C11B C16B C17B C18B -176.7(8) . . . . ?
C10B C17B C18B C19B 18.0(10) . . . . ?
C16B C17B C18B C19B -164.9(7) . . . . ?
C20B N2B C19B C18B -130.0(8) . . . . ?
C9B N2B C19B C18B 63.9(9) . . . . ?
C17B C18B C19B N2B -43.2(9) . . . . ?
C19B N2B C20B O1B 7.1(11) . . . . ?
C9B N2B C20B O1B 171.7(7) . . . . ?
C19B N2B C20B C21B -173.9(7) . . . . ?
C9B N2B C20B C21B -9.2(11) . . . . ?
C8B C7B C21B C22B -179.3(6) . . . . ?
C4B C7B C21B C22B 58.9(8) . . . . ?
C8B C7B C21B C20B -58.1(8) . . . . ?
C4B C7B C21B C20B -179.9(6) . . . . ?
O1B C20B C21B C22B -23.0(9) . . . . ?
N2B C20B C21B C22B 158.0(7) . . . . ?
O1B C20B C21B C7B -147.5(7) . . . . ?
N2B C20B C21B C7B 33.5(9) . . . . ?
C23B O3B C22B O2B 1.7(12) . . . . ?
C23B O3B C22B C21B -179.1(7) . . . . ?
C7B C21B C22B O2B 42.9(11) . . . . ?
C20B C21B C22B O2B -81.3(9) . . . . ?
C7B C21B C22B O3B -136.3(6) . . . . ?
C20B C21B C22B O3B 99.5(7) . . . . ?
